data_4315389
loop_
_publ_author_name
'Jes\'us R. Berenguer'
'Julio Fern\'andez'
'Bel\'en Gil'
'Elena Lalinde'
'Sergio S\'anchez'

_publ_section_title
;
 Rhomboidal Heterometallic Alkynyl Based Pt2Cd2 Clusters: Structural,
 Photophysical, and Theoretical Studies
;
_journal_name_full 'Inorganic Chemistry'
_journal_page_first 4232
_journal_page_last 4244
_journal_paper_doi 10.1021/ic100072a
_journal_volume 49
_journal_year 2010
_chemical_formula_sum 'C42 H38 Cd N2 O Pt'
_chemical_formula_weight 894.23
_chemical_name_common Cdpirazol
_chemical_name_systematic
;
 ?
;
_space_group_IT_number 2
_symmetry_cell_setting triclinic
_symmetry_space_group_name_Hall '-P 1'
_symmetry_space_group_name_H-M 'P -1'
_atom_sites_solution_hydrogens geom
_atom_sites_solution_primary direct
_atom_sites_solution_secondary difmap
_audit_conform_dict_location ftp://ftp.iucr.org/pub/cif_core.dic
_audit_conform_dict_name cif_core.dic
_audit_conform_dict_version 2.4
_audit_creation_date 2009-10-30T20:12:55-00:00
_audit_creation_method 'WinGX routine CIF_UPDATE'
_cell_angle_alpha 71.144(2)
_cell_angle_beta 80.783(2)
_cell_angle_gamma 87.744(2)
_cell_formula_units_Z 2
_cell_length_a 9.6288(4)
_cell_length_b 13.8741(5)
_cell_length_c 14.3504(6)
_cell_measurement_reflns_used 1665
_cell_measurement_temperature 173.0(10)
_cell_volume 1790.62(13)
_computing_cell_refinement 'HKL Scalepack (Otwinowski & Minor 1997)'
_computing_data_collection 'Collect (Bruker AXS BV, 1997-2004)'
_computing_data_reduction 'HKL Denzo and Scalepack (Otwinowski & Minor 1997)'
_computing_structure_refinement 'SHELXL-97 (Sheldrick, 1997)'
_computing_structure_solution 'SHELXS-97 (Sheldrick, 1990)'
_diffrn_ambient_temperature 173.0(10)
_diffrn_detector_area_resol_mean 9
_diffrn_measured_fraction_theta_full 0.981
_diffrn_measured_fraction_theta_max 0.981
_diffrn_measurement_device '95mm CCD camera on \k-goniostat'
_diffrn_measurement_device_type KappaCCD
_diffrn_measurement_method CCD
_diffrn_orient_matrix_type 'by Bruker AXS Collect from scalepack cell'
_diffrn_orient_matrix_UB_11 0.0861297
_diffrn_orient_matrix_UB_12 0.0221206
_diffrn_orient_matrix_UB_13 0.0188004
_diffrn_orient_matrix_UB_21 0.0418045
_diffrn_orient_matrix_UB_22 0.0274739
_diffrn_orient_matrix_UB_23 -0.072035
_diffrn_orient_matrix_UB_31 -0.0436567
_diffrn_orient_matrix_UB_32 0.0675123
_diffrn_orient_matrix_UB_33 -0.003869
_diffrn_radiation_monochromator graphite
_diffrn_radiation_type MoK\a
_diffrn_radiation_wavelength 0.71073
_diffrn_reflns_av_unetI/netI 0.0483
_diffrn_reflns_limit_h_max 11
_diffrn_reflns_limit_h_min -11
_diffrn_reflns_limit_k_max 16
_diffrn_reflns_limit_k_min -15
_diffrn_reflns_limit_l_max 17
_diffrn_reflns_limit_l_min 0
_diffrn_reflns_number 6666
_diffrn_reflns_theta_full 25.68
_diffrn_reflns_theta_max 25.68
_diffrn_reflns_theta_min 2.95
_exptl_absorpt_coefficient_mu 4.53
_exptl_absorpt_correction_T_max 0.8972
_exptl_absorpt_correction_T_min 0.4236
_exptl_absorpt_correction_type refdelf
_exptl_absorpt_process_details
;
        Parkin S,Moezzi B & Hope H, (1995) J. Appl. Cryst. 28, 53-56
        Linear fit to sin(theta)/lambda - 12 parameters
;
_exptl_crystal_colour yellow
_exptl_crystal_density_diffrn 1.659
_exptl_crystal_density_method 'not measured'
_exptl_crystal_description prism
_exptl_crystal_F_000 876
_exptl_crystal_size_max 0.3
_exptl_crystal_size_mid 0.2
_exptl_crystal_size_min 0.1
_refine_diff_density_max 2.623
_refine_diff_density_min -2.553
_refine_diff_density_rms 0.209
_refine_ls_extinction_method none
_refine_ls_goodness_of_fit_ref 1.025
_refine_ls_hydrogen_treatment constr
_refine_ls_matrix_type full
_refine_ls_number_parameters 431
_refine_ls_number_reflns 6666
_refine_ls_number_restraints 0
_refine_ls_restrained_S_all 1.025
_refine_ls_R_factor_all 0.0483
_refine_ls_R_factor_gt 0.0455
_refine_ls_shift/su_max 0.003
_refine_ls_shift/su_mean 0
_refine_ls_structure_factor_coef Fsqd
_refine_ls_weighting_details 'calc w=1/[\s^2^(Fo^2^)+(0.0962P)^2^+0.0000P] where P=(Fo^2^+2Fc^2^)/3'
_refine_ls_weighting_scheme calc
_refine_ls_wR_factor_gt 0.1195
_refine_ls_wR_factor_ref 0.1225
_reflns_number_gt 6218
_reflns_number_total 6666
_reflns_threshold_expression >2sigma(I)
_cod_data_source_file ic100072a_si_003_5.cif
_cod_data_source_block 5
_cod_depositor_comments
;
The following automatic conversions were performed:

'_symmetry_cell_setting' value 'Triclinic' changed to 'triclinic'
according to the built-in table from CIF Core dictionary named
'cif_core.dic' version 2.4.1 from 2010-06-29.

Automatic conversion script
Id: cif_fix_values 1646 2011-03-28 12:23:43Z adriana 
;
_cod_original_cell_volume 1790.62(12)
_cod_database_code 4315389

loop_
_symmetry_equiv_pos_as_xyz
'x, y, z'
'-x, -y, -z'

loop_
_atom_site_label
_atom_site_type_symbol
_atom_site_fract_x
_atom_site_fract_y
_atom_site_fract_z
_atom_site_U_iso_or_equiv
_atom_site_adp_type
_atom_site_occupancy
_atom_site_symmetry_multiplicity
_atom_site_calc_flag
_atom_site_refinement_flags
_atom_site_disorder_assembly
_atom_site_disorder_group
Pt1 Pt 0.396220(17) 1.005774(13) 0.376298(12) 0.02316(10) Uani 1 1 d . . .
Cd1 Cd 0.33235(4) 1.00845(3) 0.59620(3) 0.02687(12) Uani 1 1 d . . .
C1 C 0.3580(5) 1.1261(4) 0.4270(4) 0.0256(11) Uani 1 1 d . . .
C2 C 0.3277(6) 1.1955(5) 0.4600(4) 0.0329(12) Uani 1 1 d . . .
C3 C 0.2900(6) 1.2801(4) 0.4959(4) 0.0302(12) Uani 1 1 d . . .
C4 C 0.3932(6) 1.3332(4) 0.5197(4) 0.0341(12) Uani 1 1 d . . .
H4 H 0.4873 1.3154 0.5099 0.041 Uiso 1 1 calc R . .
C5 C 0.3547(7) 1.4119(5) 0.5577(4) 0.0381(13) Uani 1 1 d . . .
H5 H 0.4238 1.4446 0.5754 0.046 Uiso 1 1 calc R . .
C6 C 0.2160(7) 1.4439(4) 0.5701(4) 0.0371(13) Uani 1 1 d . . .
C7 C 0.1152(6) 1.3901(4) 0.5468(5) 0.0382(13) Uani 1 1 d . . .
H7 H 0.0213 1.4082 0.5563 0.046 Uiso 1 1 calc R . .
C8 C 0.1507(6) 1.3101(4) 0.5097(5) 0.0356(13) Uani 1 1 d . . .
H8 H 0.0809 1.2763 0.4939 0.043 Uiso 1 1 calc R . .
C9 C 0.1796(8) 1.5301(5) 0.6103(5) 0.0506(17) Uani 1 1 d . . .
H9A H 0.0792 1.5362 0.6224 0.076 Uiso 1 1 calc R . .
H9B H 0.22 1.5922 0.5626 0.076 Uiso 1 1 calc R . .
H9C H 0.2163 1.5173 0.6715 0.076 Uiso 1 1 calc R . .
C10 C 0.2583(5) 0.9195(4) 0.4920(4) 0.0262(11) Uani 1 1 d . . .
C11 C 0.1832(6) 0.8685(4) 0.5659(4) 0.0282(11) Uani 1 1 d . . .
C12 C 0.0963(6) 0.7997(4) 0.6536(4) 0.0284(11) Uani 1 1 d . . .
C13 C 0.1574(6) 0.7193(4) 0.7198(5) 0.0336(13) Uani 1 1 d . . .
H13 H 0.2532 0.7072 0.7075 0.04 Uiso 1 1 calc R . .
C14 C 0.0742(7) 0.6574(5) 0.8039(5) 0.0383(14) Uani 1 1 d . . .
H14 H 0.1159 0.6049 0.8489 0.046 Uiso 1 1 calc R . .
C15 C -0.0700(6) 0.6713(4) 0.8231(4) 0.0348(13) Uani 1 1 d . . .
C16 C -0.1299(6) 0.7516(5) 0.7553(5) 0.0366(14) Uani 1 1 d . . .
H16 H -0.226 0.7629 0.7666 0.044 Uiso 1 1 calc R . .
C17 C -0.0475(6) 0.8139(5) 0.6721(5) 0.0356(13) Uani 1 1 d . . .
H17 H -0.0891 0.8666 0.6272 0.043 Uiso 1 1 calc R . .
C18 C -0.1559(8) 0.6043(5) 0.9178(5) 0.0525(18) Uani 1 1 d . . .
H18A H -0.1393 0.534 0.9236 0.079 Uiso 1 1 calc R . .
H18B H -0.254 0.6184 0.916 0.079 Uiso 1 1 calc R . .
H18C H -0.1291 0.6177 0.9741 0.079 Uiso 1 1 calc R . .
C19 C 0.4600(5) 0.9112(4) 0.7352(4) 0.0264(11) Uani 1 1 d . . .
C20 C 0.3720(5) 0.8638(4) 0.8023(4) 0.0271(11) Uani 1 1 d . . .
C21 C 0.2815(6) 0.8041(4) 0.8906(4) 0.0269(11) Uani 1 1 d . . .
C22 C 0.3369(7) 0.7237(4) 0.9614(4) 0.0327(12) Uani 1 1 d . . .
H22 H 0.431 0.7067 0.9496 0.039 Uiso 1 1 calc R . .
C23 C 0.2524(7) 0.6691(5) 1.0491(5) 0.0371(13) Uani 1 1 d . . .
H23 H 0.2911 0.6159 1.0954 0.045 Uiso 1 1 calc R . .
C24 C 0.1117(6) 0.6919(5) 1.0694(4) 0.0350(13) Uani 1 1 d . . .
C25 C 0.0565(6) 0.7704(4) 0.9979(4) 0.0335(13) Uani 1 1 d . . .
H25 H -0.0382 0.7857 1.0099 0.04 Uiso 1 1 calc R . .
C26 C 0.1373(6) 0.8270(4) 0.9089(4) 0.0316(12) Uani 1 1 d . . .
H26 H 0.0973 0.879 0.8622 0.038 Uiso 1 1 calc R . .
C27 C 0.0209(8) 0.6318(5) 1.1657(5) 0.0503(17) Uani 1 1 d . . .
H27A H 0.0434 0.652 1.2195 0.076 Uiso 1 1 calc R . .
H27B H 0.0384 0.5604 1.1787 0.076 Uiso 1 1 calc R . .
H27C H -0.0765 0.6448 1.1598 0.076 Uiso 1 1 calc R . .
C28 C 0.4298(5) 0.8880(4) 0.3252(4) 0.0269(11) Uani 1 1 d . . .
C29 C 0.4415(6) 0.8148(4) 0.2957(4) 0.0334(13) Uani 1 1 d . . .
C30 C 0.4485(6) 0.7225(4) 0.2714(4) 0.0313(12) Uani 1 1 d . . .
C31 C 0.3456(6) 0.6453(5) 0.3175(5) 0.0377(13) Uani 1 1 d . . .
H31 H 0.2683 0.6577 0.3598 0.045 Uiso 1 1 calc R . .
C32 C 0.3554(6) 0.5521(4) 0.3021(5) 0.0376(13) Uani 1 1 d . . .
H32 H 0.2871 0.502 0.3354 0.045 Uiso 1 1 calc R . .
C33 C 0.4672(6) 0.5331(5) 0.2370(5) 0.0391(13) Uani 1 1 d . . .
C34 C 0.5704(7) 0.6082(5) 0.1893(5) 0.0409(14) Uani 1 1 d . . .
H34 H 0.6462 0.5956 0.1459 0.049 Uiso 1 1 calc R . .
C35 C 0.5610(6) 0.7015(5) 0.2060(5) 0.0371(13) Uani 1 1 d . . .
H35 H 0.6304 0.7509 0.1733 0.045 Uiso 1 1 calc R . .
C36 C 0.4804(8) 0.4293(5) 0.2217(6) 0.060(2) Uani 1 1 d . . .
H36A H 0.5691 0.4001 0.2378 0.09 Uiso 1 1 calc R . .
H36B H 0.4752 0.437 0.1534 0.09 Uiso 1 1 calc R . .
H36C H 0.4053 0.3853 0.2643 0.09 Uiso 1 1 calc R . .
C37 C -0.0613(7) 1.1173(5) 0.7279(6) 0.0479(17) Uani 1 1 d . . .
H37 H -0.1547 1.1372 0.7284 0.057 Uiso 1 1 calc R . .
C38 C 0.0241(7) 1.1194(5) 0.7940(5) 0.0472(16) Uani 1 1 d . . .
H38 H -0.0006 1.1404 0.8497 0.057 Uiso 1 1 calc R . .
N1 N 0.1489(4) 1.0598(3) 0.6825(3) 0.0281(9) Uani 1 1 d . . .
N2 N 0.1499(5) 1.0858(4) 0.7646(3) 0.0332(10) Uani 1 1 d . . .
H2 H 0.2218 1.0814 0.7942 0.04 Uiso 1 1 calc R . .
C39 C 0.0201(6) 1.0793(4) 0.6601(5) 0.0335(12) Uani 1 1 d . . .
H39 H -0.011 1.0687 0.606 0.04 Uiso 1 1 calc R . .
O1 O 0.2498(5) 0.0839(4) 0.9424(3) 0.0500(11) Uani 1 1 d . . .
C40 C 0.3420(7) -0.0619(5) 1.0511(5) 0.0425(14) Uani 1 1 d . . .
H40A H 0.2639 -0.109 1.0746 0.064 Uiso 1 1 calc R . .
H40B H 0.3972 -0.071 1.1033 0.064 Uiso 1 1 calc R . .
H40C H 0.3992 -0.0741 0.9949 0.064 Uiso 1 1 calc R . .
C41 C 0.2889(6) 0.0440(5) 1.0208(4) 0.0357(13) Uani 1 1 d . . .
C42 C 0.2863(8) 0.0999(6) 1.0947(5) 0.0512(17) Uani 1 1 d . . .
H42A H 0.376 0.0941 1.117 0.077 Uiso 1 1 calc R . .
H42B H 0.2143 0.071 1.1506 0.077 Uiso 1 1 calc R . .
H42C H 0.2669 0.1705 1.0637 0.077 Uiso 1 1 calc R . .

loop_
_atom_site_aniso_label
_atom_site_aniso_U_11
_atom_site_aniso_U_22
_atom_site_aniso_U_33
_atom_site_aniso_U_23
_atom_site_aniso_U_13
_atom_site_aniso_U_12
Pt1 0.02309(14) 0.02324(15) 0.02326(14) -0.00764(10) -0.00362(9) 0.00045(9)
Cd1 0.0244(2) 0.0308(2) 0.0256(2) -0.00948(18) -0.00408(15) 0.00093(16)
C1 0.030(3) 0.018(3) 0.027(3) -0.005(2) -0.006(2) 0.003(2)
C2 0.037(3) 0.032(3) 0.024(3) -0.002(2) -0.001(2) -0.007(2)
C3 0.038(3) 0.025(3) 0.027(3) -0.007(2) -0.004(2) -0.002(2)
C4 0.035(3) 0.033(3) 0.037(3) -0.012(3) -0.009(2) -0.006(2)
C5 0.051(3) 0.030(3) 0.034(3) -0.007(3) -0.013(3) -0.008(3)
C6 0.058(4) 0.024(3) 0.026(3) -0.006(2) -0.001(3) -0.006(3)
C7 0.043(3) 0.027(3) 0.044(3) -0.015(3) 0.002(3) -0.001(2)
C8 0.035(3) 0.029(3) 0.045(3) -0.015(3) -0.005(3) -0.008(2)
C9 0.081(5) 0.031(3) 0.042(4) -0.016(3) -0.004(3) -0.010(3)
C10 0.026(2) 0.027(3) 0.029(3) -0.011(2) -0.007(2) -0.001(2)
C11 0.027(3) 0.032(3) 0.029(3) -0.014(2) -0.006(2) -0.004(2)
C12 0.032(3) 0.029(3) 0.027(3) -0.012(2) -0.004(2) -0.006(2)
C13 0.035(3) 0.028(3) 0.044(3) -0.020(3) -0.007(2) 0.004(2)
C14 0.050(3) 0.027(3) 0.037(3) -0.010(3) -0.006(3) -0.002(3)
C15 0.048(3) 0.024(3) 0.034(3) -0.012(3) -0.003(3) -0.012(2)
C16 0.034(3) 0.039(3) 0.037(3) -0.015(3) 0.001(2) -0.009(3)
C17 0.032(3) 0.036(3) 0.036(3) -0.010(3) -0.004(2) -0.005(2)
C18 0.067(5) 0.038(4) 0.045(4) -0.008(3) 0.005(3) -0.019(3)
C19 0.024(2) 0.026(3) 0.029(3) -0.008(2) -0.006(2) 0.004(2)
C20 0.032(3) 0.023(3) 0.029(3) -0.009(2) -0.008(2) 0.003(2)
C21 0.033(3) 0.020(3) 0.028(3) -0.008(2) -0.003(2) -0.004(2)
C22 0.039(3) 0.024(3) 0.033(3) -0.006(2) -0.006(2) 0.003(2)
C23 0.049(3) 0.024(3) 0.036(3) -0.005(3) -0.007(3) -0.002(3)
C24 0.043(3) 0.031(3) 0.029(3) -0.008(3) 0.003(2) -0.011(3)
C25 0.031(3) 0.032(3) 0.037(3) -0.014(3) 0.003(2) -0.003(2)
C26 0.037(3) 0.022(3) 0.034(3) -0.008(2) -0.005(2) 0.000(2)
C27 0.060(4) 0.040(4) 0.043(4) -0.009(3) 0.011(3) -0.018(3)
C28 0.031(3) 0.025(3) 0.023(3) -0.008(2) -0.001(2) 0.002(2)
C29 0.040(3) 0.029(3) 0.025(3) -0.003(2) -0.001(2) 0.000(2)
C30 0.041(3) 0.022(3) 0.030(3) -0.006(2) -0.007(2) 0.004(2)
C31 0.037(3) 0.036(3) 0.039(3) -0.012(3) -0.003(2) -0.001(3)
C32 0.045(3) 0.026(3) 0.040(3) -0.004(3) -0.016(3) -0.003(2)
C33 0.050(4) 0.031(3) 0.039(3) -0.010(3) -0.018(3) 0.004(3)
C34 0.045(3) 0.038(3) 0.046(4) -0.024(3) -0.005(3) 0.006(3)
C35 0.037(3) 0.038(3) 0.039(3) -0.017(3) 0.000(2) -0.001(3)
C36 0.071(5) 0.042(4) 0.082(6) -0.032(4) -0.028(4) 0.004(4)
C37 0.033(3) 0.043(4) 0.064(5) -0.019(4) 0.006(3) 0.006(3)
C38 0.055(4) 0.047(4) 0.045(4) -0.027(3) 0.001(3) 0.009(3)
N1 0.027(2) 0.031(2) 0.027(2) -0.012(2) -0.0036(17) 0.0016(18)
N2 0.041(3) 0.034(3) 0.031(2) -0.015(2) -0.011(2) 0.000(2)
C39 0.032(3) 0.030(3) 0.040(3) -0.009(3) -0.014(2) 0.000(2)
O1 0.054(3) 0.061(3) 0.039(3) -0.018(2) -0.015(2) 0.000(2)
C40 0.046(3) 0.040(4) 0.047(4) -0.022(3) -0.007(3) -0.002(3)
C41 0.032(3) 0.043(3) 0.037(3) -0.019(3) -0.002(2) -0.006(2)
C42 0.068(4) 0.050(4) 0.047(4) -0.026(3) -0.020(3) 0.004(3)

loop_
_atom_type_symbol
_atom_type_description
_atom_type_scat_dispersion_real
_atom_type_scat_dispersion_imag
_atom_type_scat_source
C C 0.0033 0.0016 'International Tables Vol C Tables 4.2.6.8 and 6.1.1.4'
H H 0 0 'International Tables Vol C Tables 4.2.6.8 and 6.1.1.4'
Cd Cd -0.8075 1.2024 'International Tables Vol C Tables 4.2.6.8 and 6.1.1.4'
N N 0.0061 0.0033 'International Tables Vol C Tables 4.2.6.8 and 6.1.1.4'
O O 0.0106 0.006 'International Tables Vol C Tables 4.2.6.8 and 6.1.1.4'
Pt Pt -1.7033 8.3905 'International Tables Vol C Tables 4.2.6.8 and 6.1.1.4'

loop_
_geom_angle_atom_site_label_1
_geom_angle_atom_site_label_2
_geom_angle_atom_site_label_3
_geom_angle
_geom_angle_site_symmetry_1
_geom_angle_site_symmetry_3
_geom_angle_publ_flag
C28 Pt1 C19 90.1(2) . 2_676 ?
C28 Pt1 C10 89.6(2) . . ?
C19 Pt1 C10 177.52(19) 2_676 . ?
C28 Pt1 C1 178.71(18) . . ?
C19 Pt1 C1 90.2(2) 2_676 . ?
C10 Pt1 C1 90.2(2) . . ?
C28 Pt1 Cd1 87.24(16) . 2_676 ?
C19 Pt1 Cd1 62.08(15) 2_676 2_676 ?
C10 Pt1 Cd1 115.45(16) . 2_676 ?
C1 Pt1 Cd1 94.00(15) . 2_676 ?
C28 Pt1 Cd1 129.61(15) . . ?
C19 Pt1 Cd1 128.07(15) 2_676 . ?
C10 Pt1 Cd1 50.75(14) . . ?
C1 Pt1 Cd1 50.92(15) . . ?
Cd1 Pt1 Cd1 85.068(11) 2_676 . ?
N1 Cd1 C10 111.36(17) . . ?
N1 Cd1 C1 106.76(17) . . ?
C10 Cd1 C1 72.38(18) . . ?
N1 Cd1 C19 99.73(17) . . ?
C10 Cd1 C19 118.50(19) . . ?
C1 Cd1 C19 145.00(17) . . ?
N1 Cd1 C11 93.21(16) . . ?
C10 Cd1 C11 27.14(18) . . ?
C1 Cd1 C11 96.66(17) . . ?
C19 Cd1 C11 104.38(18) . . ?
N1 Cd1 Pt1 128.97(11) . 2_676 ?
C10 Cd1 Pt1 118.00(13) . 2_676 ?
C1 Cd1 Pt1 99.73(12) . 2_676 ?
C19 Cd1 Pt1 45.29(12) . 2_676 ?
C11 Cd1 Pt1 126.35(13) . 2_676 ?
N1 Cd1 C2 85.61(17) . . ?
C10 Cd1 C2 94.89(18) . . ?
C1 Cd1 C2 26.61(17) . . ?
C19 Cd1 C2 140.49(18) . . ?
C11 Cd1 C2 114.44(18) . . ?
Pt1 Cd1 C2 101.87(12) 2_676 . ?
N1 Cd1 Pt1 132.85(12) . . ?
C10 Cd1 Pt1 40.24(13) . . ?
C1 Cd1 Pt1 40.33(12) . . ?
C19 Cd1 Pt1 126.08(12) . . ?
C11 Cd1 Pt1 67.35(12) . . ?
Pt1 Cd1 Pt1 94.933(11) 2_676 . ?
C2 Cd1 Pt1 66.92(12) . . ?
C2 C1 Pt1 176.2(5) . . ?
C2 C1 Cd1 89.3(4) . . ?
Pt1 C1 Cd1 88.75(19) . . ?
C1 C2 C3 177.9(6) . . ?
C1 C2 Cd1 64.1(4) . . ?
C3 C2 Cd1 117.9(4) . . ?
C8 C3 C4 118.4(5) . . ?
C8 C3 C2 121.1(5) . . ?
C4 C3 C2 120.6(5) . . ?
C5 C4 C3 120.0(5) . . ?
C5 C4 H4 120 . . ?
C3 C4 H4 120 . . ?
C4 C5 C6 122.2(5) . . ?
C4 C5 H5 118.9 . . ?
C6 C5 H5 118.9 . . ?
C7 C6 C5 117.0(5) . . ?
C7 C6 C9 122.6(6) . . ?
C5 C6 C9 120.3(6) . . ?
C6 C7 C8 121.9(6) . . ?
C6 C7 H7 119.1 . . ?
C8 C7 H7 119.1 . . ?
C3 C8 C7 120.5(5) . . ?
C3 C8 H8 119.7 . . ?
C7 C8 H8 119.7 . . ?
C6 C9 H9A 109.5 . . ?
C6 C9 H9B 109.5 . . ?
H9A C9 H9B 109.5 . . ?
C6 C9 H9C 109.5 . . ?
H9A C9 H9C 109.5 . . ?
H9B C9 H9C 109.5 . . ?
C11 C10 Pt1 174.8(5) . . ?
C11 C10 Cd1 86.6(4) . . ?
Pt1 C10 Cd1 89.01(19) . . ?
C10 C11 C12 175.7(6) . . ?
C10 C11 Cd1 66.2(3) . . ?
C12 C11 Cd1 116.7(3) . . ?
C17 C12 C13 119.1(5) . . ?
C17 C12 C11 120.6(5) . . ?
C13 C12 C11 120.3(5) . . ?
C14 C13 C12 119.3(5) . . ?
C14 C13 H13 120.3 . . ?
C12 C13 H13 120.3 . . ?
C13 C14 C15 121.9(6) . . ?
C13 C14 H14 119.1 . . ?
C15 C14 H14 119.1 . . ?
C14 C15 C16 118.1(5) . . ?
C14 C15 C18 120.1(6) . . ?
C16 C15 C18 121.8(6) . . ?
C17 C16 C15 120.3(6) . . ?
C17 C16 H16 119.8 . . ?
C15 C16 H16 119.8 . . ?
C16 C17 C12 121.3(6) . . ?
C16 C17 H17 119.4 . . ?
C12 C17 H17 119.4 . . ?
C15 C18 H18A 109.5 . . ?
C15 C18 H18B 109.5 . . ?
H18A C18 H18B 109.5 . . ?
C15 C18 H18C 109.5 . . ?
H18A C18 H18C 109.5 . . ?
H18B C18 H18C 109.5 . . ?
C20 C19 Pt1 178.2(5) . 2_676 ?
C20 C19 Cd1 106.5(4) . . ?
Pt1 C19 Cd1 72.63(17) 2_676 . ?
C19 C20 C21 172.3(6) . . ?
C22 C21 C26 118.9(5) . . ?
C22 C21 C20 119.9(5) . . ?
C26 C21 C20 121.2(5) . . ?
C23 C22 C21 120.4(6) . . ?
C23 C22 H22 119.8 . . ?
C21 C22 H22 119.8 . . ?
C24 C23 C22 121.6(6) . . ?
C24 C23 H23 119.2 . . ?
C22 C23 H23 119.2 . . ?
C23 C24 C25 117.8(5) . . ?
C23 C24 C27 120.9(6) . . ?
C25 C24 C27 121.3(6) . . ?
C24 C25 C26 122.6(5) . . ?
C24 C25 H25 118.7 . . ?
C26 C25 H25 118.7 . . ?
C25 C26 C21 118.8(5) . . ?
C25 C26 H26 120.6 . . ?
C21 C26 H26 120.6 . . ?
C24 C27 H27A 109.5 . . ?
C24 C27 H27B 109.5 . . ?
H27A C27 H27B 109.5 . . ?
C24 C27 H27C 109.5 . . ?
H27A C27 H27C 109.5 . . ?
H27B C27 H27C 109.5 . . ?
C29 C28 Pt1 176.0(5) . . ?
C28 C29 C30 174.0(6) . . ?
C35 C30 C31 116.8(5) . . ?
C35 C30 C29 122.3(5) . . ?
C31 C30 C29 120.8(5) . . ?
C32 C31 C30 122.3(5) . . ?
C32 C31 H31 118.9 . . ?
C30 C31 H31 118.9 . . ?
C31 C32 C33 119.9(5) . . ?
C31 C32 H32 120.1 . . ?
C33 C32 H32 120.1 . . ?
C32 C33 C34 119.4(5) . . ?
C32 C33 C36 120.0(6) . . ?
C34 C33 C36 120.5(6) . . ?
C35 C34 C33 120.5(5) . . ?
C35 C34 H34 119.7 . . ?
C33 C34 H34 119.7 . . ?
C34 C35 C30 121.1(6) . . ?
C34 C35 H35 119.5 . . ?
C30 C35 H35 119.5 . . ?
C33 C36 H36A 109.5 . . ?
C33 C36 H36B 109.5 . . ?
H36A C36 H36B 109.5 . . ?
C33 C36 H36C 109.5 . . ?
H36A C36 H36C 109.5 . . ?
H36B C36 H36C 109.5 . . ?
C38 C37 C39 105.2(5) . . ?
C38 C37 H37 127.4 . . ?
C39 C37 H37 127.4 . . ?
N2 C38 C37 107.6(5) . . ?
N2 C38 H38 126.2 . . ?
C37 C38 H38 126.2 . . ?
C39 N1 N2 105.6(4) . . ?
C39 N1 Cd1 128.0(4) . . ?
N2 N1 Cd1 126.2(3) . . ?
C38 N2 N1 110.8(5) . . ?
C38 N2 H2 124.6 . . ?
N1 N2 H2 124.6 . . ?
N1 C39 C37 110.7(6) . . ?
N1 C39 H39 124.7 . . ?
C37 C39 H39 124.7 . . ?
C41 C40 H40A 109.5 . . ?
C41 C40 H40B 109.5 . . ?
H40A C40 H40B 109.5 . . ?
C41 C40 H40C 109.5 . . ?
H40A C40 H40C 109.5 . . ?
H40B C40 H40C 109.5 . . ?
O1 C41 C40 123.1(5) . . ?
O1 C41 C42 120.8(6) . . ?
C40 C41 C42 116.2(6) . . ?
C41 C42 H42A 109.5 . . ?
C41 C42 H42B 109.5 . . ?
H42A C42 H42B 109.5 . . ?
C41 C42 H42C 109.5 . . ?
H42A C42 H42C 109.5 . . ?
H42B C42 H42C 109.5 . . ?

loop_
_geom_bond_atom_site_label_1
_geom_bond_atom_site_label_2
_geom_bond_distance
_geom_bond_site_symmetry_2
_geom_bond_publ_flag
Pt1 C28 1.993(5) . ?
Pt1 C19 2.007(5) 2_676 ?
Pt1 C10 2.021(5) . ?
Pt1 C1 2.026(5) . ?
Pt1 Cd1 2.6952(4) 2_676 ?
Pt1 Cd1 3.1290(4) . ?
Cd1 N1 2.221(4) . ?
Cd1 C10 2.424(5) . ?
Cd1 C1 2.429(5) . ?
Cd1 C19 2.495(5) . ?
Cd1 C11 2.644(5) . ?
Cd1 Pt1 2.6953(4) 2_676 ?
Cd1 C2 2.701(6) . ?
C1 C2 1.210(8) . ?
C2 C3 1.439(8) . ?
C3 C8 1.391(8) . ?
C3 C4 1.406(7) . ?
C4 C5 1.384(8) . ?
C4 H4 0.93 . ?
C5 C6 1.393(9) . ?
C5 H5 0.93 . ?
C6 C7 1.391(8) . ?
C6 C9 1.495(8) . ?
C7 C8 1.387(8) . ?
C7 H7 0.93 . ?
C8 H8 0.93 . ?
C9 H9A 0.96 . ?
C9 H9B 0.96 . ?
C9 H9C 0.96 . ?
C10 C11 1.208(8) . ?
C11 C12 1.464(8) . ?
C12 C17 1.386(8) . ?
C12 C13 1.391(8) . ?
C13 C14 1.382(8) . ?
C13 H13 0.93 . ?
C14 C15 1.390(9) . ?
C14 H14 0.93 . ?
C15 C16 1.395(9) . ?
C15 C18 1.510(8) . ?
C16 C17 1.374(8) . ?
C16 H16 0.93 . ?
C17 H17 0.93 . ?
C18 H18A 0.96 . ?
C18 H18B 0.96 . ?
C18 H18C 0.96 . ?
C19 C20 1.204(8) . ?
C19 Pt1 2.007(5) 2_676 ?
C20 C21 1.441(7) . ?
C21 C22 1.399(8) . ?
C21 C26 1.414(8) . ?
C22 C23 1.387(8) . ?
C22 H22 0.93 . ?
C23 C24 1.385(9) . ?
C23 H23 0.93 . ?
C24 C25 1.389(9) . ?
C24 C27 1.515(8) . ?
C25 C26 1.391(8) . ?
C25 H25 0.93 . ?
C26 H26 0.93 . ?
C27 H27A 0.96 . ?
C27 H27B 0.96 . ?
C27 H27C 0.96 . ?
C28 C29 1.215(8) . ?
C29 C30 1.428(8) . ?
C30 C35 1.402(8) . ?
C30 C31 1.408(8) . ?
C31 C32 1.379(8) . ?
C31 H31 0.93 . ?
C32 C33 1.384(9) . ?
C32 H32 0.93 . ?
C33 C34 1.394(8) . ?
C33 C36 1.523(9) . ?
C34 C35 1.388(8) . ?
C34 H34 0.93 . ?
C35 H35 0.93 . ?
C36 H36A 0.96 . ?
C36 H36B 0.96 . ?
C36 H36C 0.96 . ?
C37 C38 1.359(10) . ?
C37 C39 1.376(9) . ?
C37 H37 0.93 . ?
C38 N2 1.335(8) . ?
C38 H38 0.93 . ?
N1 C39 1.326(7) . ?
N1 N2 1.340(6) . ?
N2 H2 0.86 . ?
C39 H39 0.93 . ?
O1 C41 1.195(7) . ?
C40 C41 1.485(9) . ?
C40 H40A 0.96 . ?
C40 H40B 0.96 . ?
C40 H40C 0.96 . ?
C41 C42 1.500(8) . ?
C42 H42A 0.96 . ?
C42 H42B 0.96 . ?
C42 H42C 0.96 . ?
